data_7200095
loop_
_publ_author_name
'Kendrick, John'
'Gourlay, Matthew D.'
'Neumann, Marcus A.'
'Leusen, Frank J. J.'

_publ_section_title
;
 Predicting spontaneous racemate resolution using recent developments in
 crystal structure prediction
;
_journal_issue 11
_journal_name_full CrystEngComm
_journal_page_first 2391
_journal_page_last 2399
_journal_paper_doi 10.1039/b909038j
_journal_volume 11
_journal_year 2009
_space_group_IT_number 19
_symmetry_cell_setting orthorhombic
_symmetry_Int_Tables_number 19
_symmetry_space_group_name_Hall 'P 2ac 2ab'
_symmetry_space_group_name_H-M 'P 21 21 21'
_cell_angle_alpha 90.000000
_cell_angle_beta 90.000000
_cell_angle_gamma 90.000000
_cell_length_a 11.035236
_cell_length_b 6.680530
_cell_length_c 7.116475
_cell_volume 524.635
_cod_data_source_file 5HMO_enantiopure.cif
_cod_data_source_block 5HMO_E_3
_cod_original_sg_symbol_H-M 'P 2_1 2_1 2_1'
_cod_struct_determination_method theoretical
_cod_database_code 7200095

loop_
_symmetry_equiv_pos_site_id
_symmetry_equiv_pos_as_xyz
1 x,y,z
2 -x+1/2,-y,z+1/2
3 -x,y+1/2,-z+1/2
4 x+1/2,-y+1/2,-z

loop_
_atom_site_label
_atom_site_type_symbol
_atom_site_fract_x
_atom_site_fract_y
_atom_site_fract_z
C46 C 2.201078 0.776144 0.602809
C47 C 2.107171 0.831339 0.451279
O48 O 1.989970 0.813434 0.546756
C49 C 2.010481 0.808898 0.736207
N50 N 2.129398 0.800726 0.772614
O51 O 1.925859 0.813536 0.851124
C52 C 2.106190 0.700448 0.276058
O53 O 2.195885 0.764419 0.145419
H54 H 2.232732 0.620945 0.586731
H55 H 2.278838 0.877662 0.600221
H56 H 2.116397 0.989103 0.410026
H57 H 2.160008 0.780269 0.908930
H58 H 2.117266 0.541962 0.315108
H59 H 2.018383 0.717674 0.205334
H60 H 2.280642 0.723735 0.178650
